data_7027818
loop_
_publ_author_name
'Kanematsu, Naohiro'
'Ebihara, Masahiro'
'Kawamura, Takashi'

_publ_section_title
;
 A one-step synthesis of an iridium(II) dinuclear complex. Preparation,
 structures and properties of
 bis(\m-acetato)dicarbonyldichlorodiiridium(II) complexes&#x200A;&#x2020;
;
_journal_issue 24
_journal_name_full 'Journal of the Chemical Society, Dalton Transactions'
_journal_page_first 4413
_journal_paper_doi 10.1039/a907776f
_journal_year 1999
_chemical_formula_moiety 'C16 H16 Cl2 Ir2 N2 O6 '
_chemical_formula_sum 'C16 H16 Cl2 Ir2 N2 O6'
_chemical_formula_weight 787.66
_space_group_IT_number 15
_symmetry_cell_setting monoclinic
_symmetry_Int_Tables_number 15
_symmetry_space_group_name_Hall '-C 2yc'
_symmetry_space_group_name_H-M 'C 1 2/c 1'
_audit_creation_date 'Sun Sep  5 17:38:26 1999'
_audit_creation_method 'from TEXRAY.INF file'
_cell_angle_alpha 90
_cell_angle_beta 106.461(2)
_cell_angle_gamma 90
_cell_formula_units_Z 4
_cell_length_a 16.3167(5)
_cell_length_b 8.3925(5)
_cell_length_c 16.0097(4)
_cell_measurement_reflns_used 25
_cell_measurement_temperature 296.2
_cell_measurement_theta_max 14.9
_cell_measurement_theta_min 12.6
_cell_volume 2102.48(15)
_computing_cell_refinement 'Rigaku/AFC Diffractometer Control'
_computing_data_collection 'Rigaku/AFC Diffractometer Control'
_computing_data_reduction teXsan
_computing_publication_material teXsan
_computing_structure_refinement teXsan
_computing_structure_solution SHELXS86
_diffrn_ambient_temperature 296.2
_diffrn_measurement_device_type 'Rigaku AFC7R'
_diffrn_measurement_method \w-2\q
_diffrn_orient_matrix_UB_11 -0.03830
_diffrn_orient_matrix_UB_12 0.07374
_diffrn_orient_matrix_UB_13 0.02076
_diffrn_orient_matrix_UB_21 -0.02948
_diffrn_orient_matrix_UB_22 0.03020
_diffrn_orient_matrix_UB_23 -0.06162
_diffrn_orient_matrix_UB_31 -0.04184
_diffrn_orient_matrix_UB_32 -0.08862
_diffrn_orient_matrix_UB_33 -0.00372
_diffrn_radiation_detector 'scintillation counter'
_diffrn_radiation_monochromator graphite
_diffrn_radiation_source 'Rigaku rotating anode'
_diffrn_radiation_type 'Mo K\a'
_diffrn_radiation_wavelength 0.7107
_diffrn_reflns_av_R_equivalents 0.038
_diffrn_reflns_av_sigmaI/netI 0.028
_diffrn_reflns_limit_h_max 21
_diffrn_reflns_limit_h_min 0
_diffrn_reflns_limit_k_max 10
_diffrn_reflns_limit_k_min 0
_diffrn_reflns_limit_l_max 19
_diffrn_reflns_limit_l_min -20
_diffrn_reflns_number 3810
_diffrn_reflns_reduction_process 'Lp corrections applied'
_diffrn_reflns_theta_max 27.49
_diffrn_reflns_theta_min 2.56
_diffrn_standards_decay_% 0.27
_diffrn_standards_interval_count 150
_diffrn_standards_number 3
_exptl_absorpt_coefficient_mu 12.969
_exptl_absorpt_correction_T_max 0.075
_exptl_absorpt_correction_T_min 0.039
_exptl_absorpt_correction_type refdelf
_exptl_absorpt_process_details '(Walker & Stuart, 1983)'
_exptl_crystal_colour yellow
_exptl_crystal_density_diffrn 2.488
_exptl_crystal_density_method 'not measured'
_exptl_crystal_description prismatic
_exptl_crystal_F_000 1448.00
_exptl_crystal_size_max 0.350
_exptl_crystal_size_mid 0.200
_exptl_crystal_size_min 0.200
_refine_diff_density_max 1.15
_refine_diff_density_min -1.44
_refine_ls_extinction_method none
_refine_ls_goodness_of_fit_ref 1.776
_refine_ls_hydrogen_treatment noref
_refine_ls_matrix_type full
_refine_ls_number_constraints 5
_refine_ls_number_parameters 155
_refine_ls_number_reflns 2082
_refine_ls_number_restraints 0
_refine_ls_R_factor_all 0.0304
_refine_ls_R_factor_gt 0.0304
_refine_ls_shift/su_max 0.0040
_refine_ls_shift/su_mean 0.0000
_refine_ls_structure_factor_coef F
_refine_ls_weighting_details 'w = 1/[\s^2^(Fo) + 0.00040|Fo|^2^]'
_refine_ls_weighting_scheme calc
_refine_ls_wR_factor_gt 0.0460
_refine_ls_wR_factor_ref 0.0460
_reflns_number_gt 2082
_reflns_number_total 2413
_reflns_threshold_expression >2.0sigma(I)
_cod_data_source_file 907776fsup1.cif
_cod_data_source_block '[Ir2(O2CMe)2Cl2(CO)2(py)2]_4'
_cod_depositor_comments
;
The following automatic conversions were performed:
'_atom_site_calc_flags' tag replaced with '_atom_site_calc_flag' tag
as specified in the replacement file
'cod-tools/trunk/perl-scripts/inputs/replacement_tags.lst'.

Automatic conversion script
Id: cif_correct_tags 3137 2015-03-23 15:08:43Z antanas 
;
_cod_original_cell_volume 2102.5(1)
_cod_original_sg_symbol_H-M 'C 2/c        '
_cod_database_code 7027818

loop_
_symmetry_equiv_pos_as_xyz
x,y,z
-x,y,1/2-z
-x,-y,-z
x,-y,1/2+z
1/2+x,1/2+y,z
1/2-x,1/2+y,1/2-z
1/2-x,1/2-y,-z
1/2+x,1/2-y,1/2+z

loop_
_atom_site_label
_atom_site_type_symbol
_atom_site_fract_x
_atom_site_fract_y
_atom_site_fract_z
_atom_site_U_iso_or_equiv
_atom_site_adp_type
_atom_site_occupancy
_atom_site_calc_flag
_atom_site_refinement_flags
_atom_site_disorder_group
Ir(1) Ir 0.43544(2) 0.06107(3) 0.18066(2) 0.02687(9) Uani 1.00 d . .
Cl(1) Cl 0.3487(3) 0.2241(8) 0.2339(3) 0.048(1) Uani 0.63 d P 1
Cl(2) Cl 0.4863(6) 0.242(1) 0.1004(6) 0.047(3) Uani 0.37 d P 2
O(1) O 0.5038(4) -0.1093(8) 0.1359(3) 0.044(2) Uani 1.00 d . .
O(2) O 0.3943(3) -0.1303(7) 0.2405(4) 0.042(2) Uani 1.00 d . .
O(3) O 0.4894(8) 0.339(2) 0.0959(8) 0.069(4) Uani 0.63 d P 2
O(4) O 0.339(1) 0.311(4) 0.243(1) 0.064(7) Uani 0.37 d P 1
N(1) N 0.3288(4) -0.0028(8) 0.0668(4) 0.034(2) Uani 1.00 d . .
C(1) C 0.5684(4) -0.1712(8) 0.1832(4) 0.029(2) Uani 1.00 d . .
C(2) C 0.6053(6) -0.3150(10) 0.1493(5) 0.048(2) Uani 1.00 d . .
C(3) C 0.472(1) 0.229(3) 0.130(1) 0.045(5) Uani 0.63 d P 2
C(4) C 0.383(3) 0.208(5) 0.218(2) 0.07(1) Uani 0.37 d P 1
C(5) C 0.2499(5) -0.0346(10) 0.0760(5) 0.042(2) Uani 1.00 d . .
C(6) C 0.1831(6) -0.068(1) 0.0051(7) 0.057(3) Uani 1.00 d . .
C(7) C 0.1939(7) -0.0749(10) -0.0756(6) 0.058(3) Uani 1.00 d . .
C(8) C 0.2731(7) -0.043(1) -0.0847(6) 0.062(3) Uani 1.00 d . .
C(9) C 0.3378(6) -0.005(1) -0.0126(5) 0.047(2) Uani 1.00 d . .
H(1) H 0.5683 -0.3466 0.0953 0.0610 Uiso 1.00 calc . .
H(2) H 0.6595 -0.2840 0.1408 0.0610 Uiso 1.00 calc . .
H(3) H 0.6144 -0.3981 0.1901 0.0610 Uiso 1.00 calc . .
H(4) H 0.2407 -0.0326 0.1370 0.0499 Uiso 1.00 calc . .
H(5) H 0.1278 -0.0896 0.0127 0.0669 Uiso 1.00 calc . .
H(6) H 0.1442 -0.0887 -0.1273 0.0499 Uiso 1.00 calc . .
H(7) H 0.2827 -0.0496 -0.1430 0.0499 Uiso 1.00 calc . .
H(8) H 0.3929 0.0180 -0.0203 0.0556 Uiso 1.00 calc . .

loop_
_atom_site_aniso_label
_atom_site_aniso_U_11
_atom_site_aniso_U_22
_atom_site_aniso_U_33
_atom_site_aniso_U_12
_atom_site_aniso_U_13
_atom_site_aniso_U_23
Ir(1) 0.0265(2) 0.0270(2) 0.0268(2) 0.00177(9) 0.0071(1) 0.00122(9)
Cl(1) 0.041(3) 0.049(3) 0.050(2) 0.012(2) 0.008(2) -0.006(2)
Cl(2) 0.055(4) 0.054(6) 0.034(5) -0.012(3) 0.013(3) 0.017(4)
O(1) 0.045(3) 0.053(3) 0.034(3) 0.014(3) 0.009(2) -0.010(3)
O(2) 0.036(3) 0.040(3) 0.046(3) -0.008(2) 0.006(2) 0.007(2)
O(3) 0.063(7) 0.06(1) 0.077(8) -0.004(6) 0.005(5) 0.038(7)
O(4) 0.07(1) 0.05(2) 0.07(1) 0.03(1) 0.014(10) -0.01(1)
N(1) 0.042(4) 0.028(3) 0.030(3) 0.012(3) 0.008(2) 0.003(3)
C(1) 0.030(3) 0.028(3) 0.034(3) 0.000(3) 0.016(3) 0.000(3)
C(2) 0.057(5) 0.044(4) 0.042(4) 0.013(4) 0.014(3) -0.002(4)
C(3) 0.029(8) 0.08(1) 0.024(8) -0.002(7) 0.004(6) 0.012(8)
C(4) 0.05(2) 0.11(3) 0.05(2) -0.04(2) 0.02(1) -0.05(2)
C(5) 0.029(4) 0.049(5) 0.041(4) 0.007(3) 0.000(3) -0.009(3)
C(6) 0.037(5) 0.056(6) 0.069(7) -0.001(4) 0.000(4) -0.006(4)
C(7) 0.059(6) 0.053(6) 0.047(5) 0.003(4) -0.008(4) -0.006(4)
C(8) 0.078(7) 0.069(7) 0.034(4) -0.013(5) 0.006(4) 0.003(4)
C(9) 0.052(5) 0.057(5) 0.034(4) -0.009(4) 0.014(4) 0.004(4)

loop_
_atom_type_symbol
_atom_type_description
_atom_type_scat_dispersion_real
_atom_type_scat_dispersion_imag
_atom_type_scat_source
C C 0.003 0.002
;International Tables for Crystallography
(1992, Vol. C, Tables 4.2.6.8 and 6.1.1.1)
;
H H 0.000 0.000
;International Tables for Crystallography
(1992, Vol. C, Table 6.1.1.2)
;
Cl Cl 0.148 0.159
;International Tables for Crystallography
(1992, Vol. C, Tables 4.2.6.8 and 6.1.1.1)
;
Ir Ir -1.444 7.990
;International Tables for Crystallography
(1992, Vol. C, Tables 4.2.6.8 and 6.1.1.1)
;
N N 0.006 0.003
;International Tables for Crystallography
(1992, Vol. C, Tables 4.2.6.8 and 6.1.1.1)
;
O O 0.011 0.006
;International Tables for Crystallography
(1992, Vol. C, Tables 4.2.6.8 and 6.1.1.1)
;

loop_
_geom_angle_atom_site_label_1
_geom_angle_atom_site_label_2
_geom_angle_atom_site_label_3
_geom_angle
_geom_angle_site_symmetry_1
_geom_angle_site_symmetry_2
_geom_angle_site_symmetry_3
_geom_angle_publ_flag
Ir(1) Ir(1) Cl(1) 96.8(1) 2_655 1_555 1_555 yes
Ir(1) Ir(1) Cl(2) 98.3(2) 2_655 1_555 1_555 yes
Ir(1) Ir(1) O(1) 84.8(1) 2_655 1_555 1_555 yes
Ir(1) Ir(1) O(2) 84.0(1) 2_655 1_555 1_555 yes
Ir(1) Ir(1) N(1) 165.9(2) 2_655 1_555 1_555 yes
Ir(1) Ir(1) C(3) 95.3(5) 2_655 1_555 1_555 yes
Ir(1) Ir(1) C(4) 93(1) 2_655 1_555 1_555 yes
Cl(1) Ir(1) Cl(2) 99.9(3) 1_555 1_555 1_555 yes
Cl(1) Ir(1) O(1) 172.6(2) 1_555 1_555 1_555 yes
Cl(1) Ir(1) O(2) 88.6(2) 1_555 1_555 1_555 yes
Cl(1) Ir(1) N(1) 91.5(2) 1_555 1_555 1_555 yes
Cl(1) Ir(1) C(3) 90.9(6) 1_555 1_555 1_555 yes
Cl(1) Ir(1) C(4) 10(1) 1_555 1_555 1_555 yes
Cl(2) Ir(1) O(1) 86.9(4) 1_555 1_555 1_555 yes
Cl(2) Ir(1) O(2) 170.8(3) 1_555 1_555 1_555 yes
Cl(2) Ir(1) N(1) 91.4(3) 1_555 1_555 1_555 yes
Cl(2) Ir(1) C(3) 10.0(7) 1_555 1_555 1_555 yes
Cl(2) Ir(1) C(4) 90(1) 1_555 1_555 1_555 yes
O(1) Ir(1) O(2) 84.3(3) 1_555 1_555 1_555 yes
O(1) Ir(1) N(1) 85.5(2) 1_555 1_555 1_555 yes
O(1) Ir(1) C(3) 96.1(7) 1_555 1_555 1_555 yes
O(1) Ir(1) C(4) 177(1) 1_555 1_555 1_555 yes
O(2) Ir(1) N(1) 84.9(2) 1_555 1_555 1_555 yes
O(2) Ir(1) C(3) 179.1(6) 1_555 1_555 1_555 yes
O(2) Ir(1) C(4) 98(1) 1_555 1_555 1_555 yes
N(1) Ir(1) C(3) 95.9(6) 1_555 1_555 1_555 yes
N(1) Ir(1) C(4) 96(1) 1_555 1_555 1_555 yes
C(3) Ir(1) C(4) 81(1) 1_555 1_555 1_555 yes
Ir(1) Cl(1) O(4) 145(1) 1_555 1_555 1_555 yes
Ir(1) Cl(1) C(4) 25(3) 1_555 1_555 1_555 yes
O(4) Cl(1) C(4) 119(4) 1_555 1_555 1_555 yes
Ir(1) Cl(2) O(3) 138(1) 1_555 1_555 1_555 yes
Ir(1) Cl(2) C(3) 31(2) 1_555 1_555 1_555 yes
O(3) Cl(2) C(3) 106(3) 1_555 1_555 1_555 yes
Ir(1) O(1) C(1) 122.3(5) 1_555 1_555 1_555 yes
Ir(1) O(2) C(1) 122.2(5) 1_555 1_555 2_655 yes
Cl(2) O(3) C(3) 29(1) 1_555 1_555 1_555 yes
Cl(1) O(4) C(4) 28(1) 1_555 1_555 1_555 yes
Ir(1) N(1) C(5) 120.5(5) 1_555 1_555 1_555 yes
Ir(1) N(1) C(9) 121.5(6) 1_555 1_555 1_555 yes
C(5) N(1) C(9) 117.9(7) 1_555 1_555 1_555 yes
O(1) C(1) O(2) 125.7(6) 1_555 1_555 2_655 yes
O(1) C(1) C(2) 118.4(6) 1_555 1_555 1_555 yes
O(2) C(1) C(2) 115.9(6) 2_655 1_555 1_555 yes
C(1) C(2) H(1) 109.7(7) 1_555 1_555 1_555 no
C(1) C(2) H(2) 107.9(7) 1_555 1_555 1_555 no
C(1) C(2) H(3) 110.2(7) 1_555 1_555 1_555 no
H(1) C(2) H(2) 108.6(8) 1_555 1_555 1_555 no
H(1) C(2) H(3) 111.4(9) 1_555 1_555 1_555 no
H(2) C(2) H(3) 109.0(8) 1_555 1_555 1_555 no
Ir(1) C(3) Cl(2) 138(3) 1_555 1_555 1_555 yes
Ir(1) C(3) O(3) 175(1) 1_555 1_555 1_555 yes
Cl(2) C(3) O(3) 43(2) 1_555 1_555 1_555 yes
Ir(1) C(4) Cl(1) 143(4) 1_555 1_555 1_555 yes
Ir(1) C(4) O(4) 175(2) 1_555 1_555 1_555 yes
Cl(1) C(4) O(4) 32(2) 1_555 1_555 1_555 yes
N(1) C(5) C(6) 120.5(8) 1_555 1_555 1_555 yes
N(1) C(5) H(4) 119.7(7) 1_555 1_555 1_555 no
C(6) C(5) H(4) 119.8(9) 1_555 1_555 1_555 no
C(5) C(6) C(7) 121.0(10) 1_555 1_555 1_555 yes
C(5) C(6) H(5) 119(1) 1_555 1_555 1_555 no
C(7) C(6) H(5) 119.6(10) 1_555 1_555 1_555 no
C(6) C(7) C(8) 118.4(9) 1_555 1_555 1_555 yes
C(6) C(7) H(6) 120(1) 1_555 1_555 1_555 no
C(8) C(7) H(6) 120(1) 1_555 1_555 1_555 no
C(7) C(8) C(9) 119.0(9) 1_555 1_555 1_555 yes
C(7) C(8) H(7) 119.6(10) 1_555 1_555 1_555 no
C(9) C(8) H(7) 121(1) 1_555 1_555 1_555 no
N(1) C(9) C(8) 123.2(9) 1_555 1_555 1_555 yes
N(1) C(9) H(8) 118.9(8) 1_555 1_555 1_555 no
C(8) C(9) H(8) 117.8(9) 1_555 1_555 1_555 no

loop_
_geom_bond_atom_site_label_1
_geom_bond_atom_site_label_2
_geom_bond_distance
_geom_bond_site_symmetry_1
_geom_bond_site_symmetry_2
_geom_bond_publ_flag
Ir(1) Ir(1) 2.5918(5) 1_555 2_655 yes
Ir(1) Cl(1) 2.299(5) 1_555 1_555 yes
Ir(1) Cl(2) 2.290(8) 1_555 1_555 yes
Ir(1) O(1) 2.063(5) 1_555 1_555 yes
Ir(1) O(2) 2.076(6) 1_555 1_555 yes
Ir(1) N(1) 2.200(6) 1_555 1_555 yes
Ir(1) C(3) 1.81(2) 1_555 1_555 yes
Ir(1) C(4) 1.70(5) 1_555 1_555 yes
Cl(1) O(4) 0.77(3) 1_555 1_555 yes
Cl(1) C(4) 0.70(4) 1_555 1_555 yes
Cl(2) O(3) 0.82(2) 1_555 1_555 yes
Cl(2) C(3) 0.60(2) 1_555 1_555 yes
O(1) C(1) 1.225(8) 1_555 1_555 yes
O(2) C(1) 1.249(8) 1_555 2_655 yes
O(3) C(3) 1.15(3) 1_555 1_555 yes
O(4) C(4) 1.26(6) 1_555 1_555 yes
N(1) C(5) 1.36(1) 1_555 1_555 yes
N(1) C(9) 1.321(10) 1_555 1_555 yes
C(1) C(2) 1.516(10) 1_555 1_555 yes
C(5) C(6) 1.36(1) 1_555 1_555 yes
C(6) C(7) 1.35(2) 1_555 1_555 yes
C(7) C(8) 1.37(2) 1_555 1_555 yes
C(8) C(9) 1.36(1) 1_555 1_555 yes

loop_
_geom_contact_atom_site_label_1
_geom_contact_atom_site_label_2
_geom_contact_distance
_geom_contact_site_symmetry_1
_geom_contact_site_symmetry_2
Ir(1) Ir(1) 2.5918(5) 1_555 2_655
O(3) C(6) 3.41(2) 1_555 7_555
O(3) C(2) 3.44(2) 1_555 1_565
O(3) C(7) 3.52(2) 1_555 7_555
O(4) C(8) 3.31(3) 1_555 7_555
O(4) C(7) 3.40(3) 1_555 7_555
O(4) C(2) 3.57(3) 1_555 2_665
N(1) C(7) 3.57(1) 1_555 7_545
C(2) C(5) 3.45(1) 1_555 5_545
C(5) C(7) 3.40(1) 1_555 7_545
C(5) C(8) 3.57(1) 1_555 7_545
C(6) C(8) 3.51(1) 1_555 7_545

loop_
_geom_torsion_atom_site_label_1
_geom_torsion_atom_site_label_2
_geom_torsion_atom_site_label_3
_geom_torsion_atom_site_label_4
_geom_torsion
_geom_torsion_site_symmetry_1
_geom_torsion_site_symmetry_2
_geom_torsion_site_symmetry_3
_geom_torsion_site_symmetry_4
_geom_torsion_publ_flag
Ir(1) Ir(1) Cl(1) O(4) 80(2) 1_555 2_655 2_655 2_655 yes
Ir(1) Ir(1) Cl(1) C(4) 73(6) 1_555 2_655 2_655 2_655 yes
Ir(1) Ir(1) Cl(2) O(3) -82(1) 1_555 2_655 2_655 2_655 yes
Ir(1) Ir(1) Cl(2) C(3) -73(3) 1_555 2_655 2_655 2_655 yes
Ir(1) Ir(1) O(1) C(1) 10.1(6) 1_555 2_655 2_655 2_655 yes
Ir(1) Ir(1) O(2) C(1) 7.4(5) 1_555 2_655 2_655 1_555 yes
Ir(1) Ir(1) N(1) C(5) 84.1(9) 1_555 2_655 2_655 2_655 yes
Ir(1) Ir(1) N(1) C(9) -98.8(9) 1_555 2_655 2_655 2_655 yes
Ir(1) Ir(1) C(3) Cl(2) 108(3) 1_555 2_655 2_655 2_655 yes
Ir(1) Ir(1) C(3) O(3) -144(21) 1_555 2_655 2_655 2_655 yes
Ir(1) Ir(1) C(4) Cl(1) -107(6) 1_555 2_655 2_655 2_655 yes
Ir(1) Ir(1) C(4) O(4) -136(36) 1_555 2_655 2_655 2_655 yes
Ir(1) Cl(1) O(4) C(4) -3(3) 1_555 1_555 1_555 1_555 yes
Ir(1) Cl(1) C(4) O(4) 175(4) 1_555 1_555 1_555 1_555 yes
Ir(1) Cl(2) O(3) C(3) 5(1) 1_555 1_555 1_555 1_555 yes
Ir(1) Cl(2) C(3) O(3) -173(2) 1_555 1_555 1_555 1_555 yes
Ir(1) O(1) C(1) O(2) -7(1) 1_555 1_555 1_555 2_655 yes
Ir(1) O(1) C(1) C(2) 169.3(5) 1_555 1_555 1_555 1_555 yes
Ir(1) O(2) C(1) O(1) -1(1) 1_555 1_555 2_655 2_655 yes
Ir(1) O(2) C(1) C(2) -179.0(5) 1_555 1_555 2_655 2_655 yes
Ir(1) N(1) C(5) C(6) 177.5(6) 1_555 1_555 1_555 1_555 yes
Ir(1) N(1) C(9) C(8) -179.3(8) 1_555 1_555 1_555 1_555 yes
Ir(1) C(3) Cl(2) O(3) 173(2) 1_555 1_555 1_555 1_555 yes
Ir(1) C(3) O(3) Cl(2) -112(21) 1_555 1_555 1_555 1_555 yes
Ir(1) C(4) Cl(1) O(4) -175(4) 1_555 1_555 1_555 1_555 yes
Ir(1) C(4) O(4) Cl(1) 32(34) 1_555 1_555 1_555 1_555 yes
Cl(1) Ir(1) Ir(1) Cl(1) -106.3(3) 1_555 1_555 2_655 2_655 yes
Cl(1) Ir(1) Ir(1) Cl(2) -5.2(4) 1_555 1_555 2_655 2_655 yes
Cl(1) Ir(1) Ir(1) O(1) 80.9(3) 1_555 1_555 2_655 2_655 yes
Cl(1) Ir(1) Ir(1) O(2) 165.8(2) 1_555 1_555 2_655 2_655 yes
Cl(1) Ir(1) Ir(1) N(1) 127.8(7) 1_555 1_555 2_655 2_655 yes
Cl(1) Ir(1) Ir(1) C(3) -14.8(8) 1_555 1_555 2_655 2_655 yes
Cl(1) Ir(1) Ir(1) C(4) -96(1) 1_555 1_555 2_655 2_655 yes
Cl(1) Ir(1) Cl(2) O(3) 16(1) 1_555 1_555 1_555 1_555 yes
Cl(1) Ir(1) Cl(2) C(3) 25(3) 1_555 1_555 1_555 1_555 yes
Cl(1) Ir(1) O(1) C(1) -92(1) 1_555 1_555 1_555 1_555 yes
Cl(1) Ir(1) O(2) C(1) -89.6(6) 1_555 1_555 1_555 2_655 yes
Cl(1) Ir(1) N(1) C(5) -42.3(6) 1_555 1_555 1_555 1_555 yes
Cl(1) Ir(1) N(1) C(9) 134.9(7) 1_555 1_555 1_555 1_555 yes
Cl(1) Ir(1) C(3) Cl(2) -155(3) 1_555 1_555 1_555 1_555 yes
Cl(1) Ir(1) C(3) O(3) -47(21) 1_555 1_555 1_555 1_555 yes
Cl(1) Ir(1) C(4) O(4) -28(30) 1_555 1_555 1_555 1_555 yes
Cl(1) C(4) Ir(1) Cl(2) 153(6) 1_555 1_555 1_555 1_555 yes
Cl(1) C(4) Ir(1) O(1) -168(16) 1_555 1_555 1_555 1_555 yes
Cl(1) C(4) Ir(1) O(2) -23(6) 1_555 1_555 1_555 1_555 yes
Cl(1) C(4) Ir(1) N(1) 62(6) 1_555 1_555 1_555 1_555 yes
Cl(1) C(4) Ir(1) C(3) 157(6) 1_555 1_555 1_555 1_555 yes
Cl(2) Ir(1) Ir(1) Cl(2) 95.9(6) 1_555 1_555 2_655 2_655 yes
Cl(2) Ir(1) Ir(1) O(1) -177.9(4) 1_555 1_555 2_655 2_655 yes
Cl(2) Ir(1) Ir(1) O(2) -93.1(4) 1_555 1_555 2_655 2_655 yes
Cl(2) Ir(1) Ir(1) N(1) -131.0(7) 1_555 1_555 2_655 2_655 yes
Cl(2) Ir(1) Ir(1) C(3) 86.4(8) 1_555 1_555 2_655 2_655 yes
Cl(2) Ir(1) Ir(1) C(4) 4(1) 1_555 1_555 2_655 2_655 yes
Cl(2) Ir(1) Cl(1) O(4) -19(2) 1_555 1_555 1_555 1_555 yes
Cl(2) Ir(1) Cl(1) C(4) -26(6) 1_555 1_555 1_555 1_555 yes
Cl(2) Ir(1) O(1) C(1) 108.8(6) 1_555 1_555 1_555 1_555 yes
Cl(2) Ir(1) O(2) C(1) 112(1) 1_555 1_555 1_555 2_655 yes
Cl(2) Ir(1) N(1) C(5) -142.3(6) 1_555 1_555 1_555 1_555 yes
Cl(2) Ir(1) N(1) C(9) 34.9(8) 1_555 1_555 1_555 1_555 yes
Cl(2) Ir(1) C(3) O(3) 107(22) 1_555 1_555 1_555 1_555 yes
Cl(2) Ir(1) C(4) O(4) 125(36) 1_555 1_555 1_555 1_555 yes
Cl(2) C(3) Ir(1) O(1) 22(3) 1_555 1_555 1_555 1_555 yes
Cl(2) C(3) Ir(1) O(2) 145(36) 1_555 1_555 1_555 1_555 yes
Cl(2) C(3) Ir(1) N(1) -63(3) 1_555 1_555 1_555 1_555 yes
Cl(2) C(3) Ir(1) C(4) -158(4) 1_555 1_555 1_555 1_555 yes
O(1) Ir(1) Ir(1) O(1) -91.8(4) 1_555 1_555 2_655 2_655 yes
O(1) Ir(1) Ir(1) O(2) -7.0(2) 1_555 1_555 2_655 2_655 yes
O(1) Ir(1) Ir(1) N(1) -44.9(7) 1_555 1_555 2_655 2_655 yes
O(1) Ir(1) Ir(1) C(3) 172.5(7) 1_555 1_555 2_655 2_655 yes
O(1) Ir(1) Ir(1) C(4) 90(1) 1_555 1_555 2_655 2_655 yes
O(1) Ir(1) Cl(1) O(4) -177(2) 1_555 1_555 1_555 1_555 yes
O(1) Ir(1) Cl(1) C(4) 175(6) 1_555 1_555 1_555 1_555 yes
O(1) Ir(1) Cl(2) O(3) -166(1) 1_555 1_555 1_555 1_555 yes
O(1) Ir(1) Cl(2) C(3) -157(3) 1_555 1_555 1_555 1_555 yes
O(1) Ir(1) O(2) C(1) 92.7(6) 1_555 1_555 1_555 2_655 yes
O(1) Ir(1) N(1) C(5) 130.9(6) 1_555 1_555 1_555 1_555 yes
O(1) Ir(1) N(1) C(9) -51.9(7) 1_555 1_555 1_555 1_555 yes
O(1) Ir(1) C(3) O(3) 130(21) 1_555 1_555 1_555 1_555 yes
O(1) Ir(1) C(4) O(4) 162(17) 1_555 1_555 1_555 1_555 yes
O(2) Ir(1) Ir(1) O(2) 77.9(3) 1_555 1_555 2_655 2_655 yes
O(2) Ir(1) Ir(1) N(1) 39.9(7) 1_555 1_555 2_655 2_655 yes
O(2) Ir(1) Ir(1) C(3) -102.7(7) 1_555 1_555 2_655 2_655 yes
O(2) Ir(1) Ir(1) C(4) 175(1) 1_555 1_555 2_655 2_655 yes
O(2) Ir(1) Cl(1) O(4) 163(2) 1_555 1_555 1_555 1_555 yes
O(2) Ir(1) Cl(1) C(4) 157(6) 1_555 1_555 1_555 1_555 yes
O(2) Ir(1) Cl(2) O(3) 173(1) 1_555 1_555 1_555 1_555 yes
O(2) Ir(1) Cl(2) C(3) -176(3) 1_555 1_555 1_555 1_555 yes
O(2) Ir(1) O(1) C(1) -74.3(6) 1_555 1_555 1_555 1_555 yes
O(2) Ir(1) N(1) C(5) 46.2(6) 1_555 1_555 1_555 1_555 yes
O(2) Ir(1) N(1) C(9) -136.6(7) 1_555 1_555 1_555 1_555 yes
O(2) Ir(1) C(3) O(3) -106(36) 1_555 1_555 1_555 1_555 yes
O(2) Ir(1) C(4) O(4) -51(36) 1_555 1_555 1_555 1_555 yes
O(3) Cl(2) Ir(1) N(1) 107(1) 1_555 1_555 1_555 1_555 yes
O(3) Cl(2) Ir(1) C(3) -9(3) 1_555 1_555 1_555 1_555 yes
O(3) Cl(2) Ir(1) C(4) 11(2) 1_555 1_555 1_555 1_555 yes
O(3) C(3) Ir(1) N(1) 44(21) 1_555 1_555 1_555 1_555 yes
O(3) C(3) Ir(1) C(4) -51(21) 1_555 1_555 1_555 1_555 yes
O(4) Cl(1) Ir(1) N(1) -111(2) 1_555 1_555 1_555 1_555 yes
O(4) Cl(1) Ir(1) C(3) -15(2) 1_555 1_555 1_555 1_555 yes
O(4) Cl(1) Ir(1) C(4) 6(7) 1_555 1_555 1_555 1_555 yes
O(4) C(4) Ir(1) N(1) 33(36) 1_555 1_555 1_555 1_555 yes
O(4) C(4) Ir(1) C(3) 128(36) 1_555 1_555 1_555 1_555 yes
N(1) Ir(1) Ir(1) N(1) 1(1) 1_555 1_555 2_655 2_655 yes
N(1) Ir(1) Ir(1) C(3) -140.6(10) 1_555 1_555 2_655 2_655 yes
N(1) Ir(1) Ir(1) C(4) 137(1) 1_555 1_555 2_655 2_655 yes
N(1) Ir(1) Cl(1) C(4) -118(6) 1_555 1_555 1_555 1_555 yes
N(1) Ir(1) Cl(2) C(3) 117(3) 1_555 1_555 1_555 1_555 yes
N(1) Ir(1) O(1) C(1) -159.6(6) 1_555 1_555 1_555 1_555 yes
N(1) Ir(1) O(2) C(1) 178.7(6) 1_555 1_555 1_555 2_655 yes
N(1) C(5) C(6) C(7) 1(1) 1_555 1_555 1_555 1_555 yes
N(1) C(9) C(8) C(7) 1(1) 1_555 1_555 1_555 1_555 yes
C(1) O(1) Ir(1) C(3) 104.9(8) 1_555 1_555 1_555 1_555 yes
C(1) O(1) Ir(1) C(4) 71(22) 1_555 1_555 1_555 1_555 yes
C(1) O(2) Ir(1) C(3) -30(38) 1_555 2_655 2_655 2_655 yes
C(1) O(2) Ir(1) C(4) -85(1) 1_555 2_655 2_655 2_655 yes
C(3) Ir(1) Ir(1) C(3) 76(1) 1_555 1_555 2_655 2_655 yes
C(3) Ir(1) Ir(1) C(4) -4(1) 1_555 1_555 2_655 2_655 yes
C(3) Ir(1) Cl(1) C(4) -22(6) 1_555 1_555 1_555 1_555 yes
C(3) Ir(1) N(1) C(5) -133.4(9) 1_555 1_555 1_555 1_555 yes
C(3) Ir(1) N(1) C(9) 43.8(10) 1_555 1_555 1_555 1_555 yes
C(3) Cl(2) Ir(1) C(4) 20(3) 1_555 1_555 1_555 1_555 yes
C(4) Ir(1) Ir(1) C(4) -86(2) 1_555 1_555 2_655 2_655 yes
C(4) Ir(1) N(1) C(5) -51(1) 1_555 1_555 1_555 1_555 yes
C(4) Ir(1) N(1) C(9) 125(1) 1_555 1_555 1_555 1_555 yes
C(5) N(1) C(9) C(8) -2(1) 1_555 1_555 1_555 1_555 yes
C(5) C(6) C(7) C(8) -1(1) 1_555 1_555 1_555 1_555 yes
C(6) C(5) N(1) C(9) 0(1) 1_555 1_555 1_555 1_555 yes
C(6) C(7) C(8) C(9) 0(1) 1_555 1_555 1_555 1_555 yes
